data_2101306
loop_
_publ_author_name
'Marsh, R. E.'
'Bernal, I.'

_publ_section_title
;
 More space-group changes
;
_journal_issue 3
_journal_name_full 'Acta Crystallographica Section B'
_journal_page_first 300
_journal_page_last 307
_journal_paper_doi 10.1107/S0108768194011857
_journal_volume 51
_journal_year 1995
_chemical_formula_sum 'Al2 O4 Pb'
_symmetry_cell_setting orthorhombic
_symmetry_space_group_name_Hall 'A 2 -2a'
_symmetry_space_group_name_H-M 'A m a 2'
_cell_angle_alpha 90
_cell_angle_beta 90
_cell_angle_gamma 90
_cell_formula_units_Z 2
_cell_length_a 8.458
_cell_length_b 9.234
_cell_length_c 5.070
_cell_volume 395.973
_diffrn_radiation_type Mo
_diffrn_radiation_wavelength 0.71073
_cod_data_source_file cr0484.cif
_cod_data_source_block cr0484a
_cod_original_formula_sum 'Al2 O4 Pb1'
_cod_database_code 2101306

loop_
_atom_site_label
_atom_site_fract_x
_atom_site_fract_y
_atom_site_fract_z
Pb 0.2500 0.0299 0.0003
Al 0.0541(4) 0.6717(6) 0.0327(3)
O(1) 0.0564(7) 0.1908(4) 0.1877(2)
O(2) 0.0000(6) 0.5000(4) 0.14120(10)
O(3) 0.2500(4) 0.6849(4) 0.1527(5)
